data_2240594
loop_
_publ_author_name
'Devarajegowda, H. C.'
'Suchetan, P. A.'
'Sreenivasa, S.'
'Srinivasa, H. T.'
'Palakshamurthy, B. S.'

_publ_section_title
;
 Crystal structure of bis(4-methoxyphenyl) malonate
;
_journal_issue 5
_journal_name_full 'Acta Crystallographica Section E'
_journal_page_first o330
_journal_page_last o331
_journal_paper_doi 10.1107/S2056989015006891
_journal_volume 71
_journal_year 2015
_chemical_formula_iupac 'C17 H16 O6'
_chemical_formula_moiety 'C17 H16 O6'
_chemical_formula_sum 'C17 H16 O6'
_chemical_formula_weight 316.30
_chemical_melting_point 465
_chemical_name_systematic
;
Bis(4-methoxyphenyl) malonate
;
_space_group_crystal_system orthorhombic
_space_group_IT_number 60
_space_group_name_Hall '-P 2n 2ab'
_space_group_name_H-M_alt 'P b c n'
_symmetry_space_group_name_Hall '-P 2n 2ab'
_symmetry_space_group_name_H-M 'P b c n'
_atom_sites_solution_hydrogens mixed
_atom_sites_solution_primary direct
_atom_sites_solution_secondary difmap
_audit_creation_method SHELXL-2014/7
_cell_angle_alpha 90
_cell_angle_beta 90
_cell_angle_gamma 90
_cell_formula_units_Z 4
_cell_length_a 5.4307(19)
_cell_length_b 8.131(3)
_cell_length_c 36.149(10)
_cell_measurement_reflns_used 1405
_cell_measurement_temperature 296(2)
_cell_measurement_theta_max 25.0
_cell_measurement_theta_min 3.4
_cell_volume 1596.2(9)
_computing_cell_refinement
;
SAINT (Bruker, 2013)
;
_computing_data_collection
;
APEX2 (Bruker, 2013)
;
_computing_data_reduction
;
SAINT (Bruker, 2013)
;
_computing_molecular_graphics
;
ORTEP-3 for Windows (Farrugia, 2012) and Mercury (Macrae <i>et al.</i>,
2008)
;
_computing_publication_material
;
SHELXL97 (Sheldrick, 2008)
;
_computing_structure_refinement
;
SHELXL2014/7 (Sheldrick, 2015)
;
_computing_structure_solution
;
SHELXS97 (Sheldrick, 2008)
;
_diffrn_ambient_temperature 296(2)
_diffrn_detector_area_resol_mean 2.09
_diffrn_measured_fraction_theta_full 0.994
_diffrn_measured_fraction_theta_max 0.994
_diffrn_measurement_device_type 'Bruker APEXII CCD'
_diffrn_measurement_method 'phi and \w scans'
_diffrn_radiation_monochromator Graphite
_diffrn_radiation_type MoK\a
_diffrn_radiation_wavelength 0.71073
_diffrn_reflns_av_R_equivalents 0.0362
_diffrn_reflns_limit_h_max 6
_diffrn_reflns_limit_h_min -6
_diffrn_reflns_limit_k_max 8
_diffrn_reflns_limit_k_min -9
_diffrn_reflns_limit_l_max 42
_diffrn_reflns_limit_l_min -42
_diffrn_reflns_number 6486
_diffrn_reflns_theta_full 24.997
_diffrn_reflns_theta_max 24.997
_diffrn_reflns_theta_min 3.381
_exptl_absorpt_coefficient_mu 0.100
_exptl_absorpt_correction_T_max 0.986
_exptl_absorpt_correction_T_min 0.982
_exptl_absorpt_correction_type multi-scan
_exptl_absorpt_process_details
;
(SADABS; Bruker, 2013)
;
_exptl_crystal_colour colourless
_exptl_crystal_density_diffrn 1.316
_exptl_crystal_description Block
_exptl_crystal_F_000 664
_exptl_crystal_size_max 0.18
_exptl_crystal_size_mid 0.16
_exptl_crystal_size_min 0.14
_refine_diff_density_max 0.182
_refine_diff_density_min -0.162
_refine_ls_extinction_coef 0.019(4)
_refine_ls_extinction_expression Fc^*^=kFc[1+0.001xFc^2^\l^3^/sin(2\q)]^-1/4^
_refine_ls_extinction_method
;
SHELXL-2014/7 (Sheldrick 2014
;
_refine_ls_goodness_of_fit_ref 1.031
_refine_ls_hydrogen_treatment mixed
_refine_ls_matrix_type full
_refine_ls_number_constraints 2
_refine_ls_number_parameters 121
_refine_ls_number_reflns 1405
_refine_ls_number_restraints 6
_refine_ls_restrained_S_all 1.029
_refine_ls_R_factor_all 0.0699
_refine_ls_R_factor_gt 0.0407
_refine_ls_shift/su_max 0.004
_refine_ls_shift/su_mean 0.001
_refine_ls_structure_factor_coef Fsqd
_refine_ls_weighting_details 'w=1/[\s^2^(Fo^2^)+(0.1061P)^2^+0.0364P] where P=(Fo^2^+2Fc^2^)/3'
_refine_ls_weighting_scheme calc
_refine_ls_wR_factor_gt 0.1341
_refine_ls_wR_factor_ref 0.1616
_reflns_number_gt 1008
_reflns_number_total 1405
_reflns_threshold_expression 'I > 2\s(I)'
_cod_data_source_file hb7398sup1.cf
_cod_data_source_block I
_cod_original_cell_volume 1596.3(9)
_cod_database_code 2240594
_shelx_space_group_comment
;
The symmetry employed for this shelxl refinement is uniquely defined
by the following loop, which should always be used as a source of
symmetry information in preference to the above space-group names.
They are only intended as comments.
;
_shelx_estimated_absorpt_t_min 0.982
_shelx_estimated_absorpt_t_max 0.986

loop_
_space_group_symop_operation_xyz
'x, y, z'
'-x+1/2, -y+1/2, z+1/2'
'x+1/2, -y+1/2, -z'
'-x, y, -z+1/2'
'-x, -y, -z'
'x-1/2, y-1/2, -z-1/2'
'-x-1/2, y-1/2, z'
'x, -y, z-1/2'

loop_
_atom_site_type_symbol
_atom_site_label
_atom_site_fract_x
_atom_site_fract_y
_atom_site_fract_z
_atom_site_U_iso_or_equiv
_atom_site_adp_type
_atom_site_calc_flag
_atom_site_occupancy
_atom_site_disorder_assembly
_atom_site_disorder_group
O O2 -0.0641(3) 0.84493(15) 0.31318(4) 0.0610(5) Uani d 1 . .
O O1 0.0400(3) 0.60669(15) 0.45593(4) 0.0591(5) Uani d 1 . .
C C8 0.0313(6) 0.7692(3) 0.28435(6) 0.0854(9) Uani d 1 . .
C C1 0.2471(4) 0.6502(3) 0.47762(6) 0.0697(7) Uani d 1 . .
H H1B 0.3947 0.6145 0.4654 0.105 Uiso calc 1 . .
H H1A 0.2353 0.5983 0.5014 0.105 Uiso calc 1 . .
H H1C 0.2515 0.7675 0.4807 0.105 Uiso calc 1 . .
C C9 0.0000 0.8706(5) 0.2500 0.0964(15) Uani d 1 A .
C C2 0.0277(3) 0.66889(19) 0.42034(5) 0.0454(5) Uani d 1 . .
C C5 -0.0275(3) 0.7785(2) 0.34879(5) 0.0468(5) Uani d 1 . .
C C4 0.1692(3) 0.8324(2) 0.36942(5) 0.0511(6) Uani d 1 . .
H H4 0.2824 0.9052 0.3592 0.061 Uiso calc 1 . .
C C7 -0.1689(3) 0.6158(2) 0.39913(6) 0.0523(5) Uani d 1 . .
H H7 -0.2829 0.5430 0.4091 0.063 Uiso calc 1 . .
C C6 -0.1967(3) 0.6706(2) 0.36313(6) 0.0525(6) Uani d 1 . .
H H6 -0.3286 0.6348 0.3488 0.063 Uiso calc 1 . .
C C3 0.1984(3) 0.7778(2) 0.40568(5) 0.0499(6) Uani d 1 . .
H H3 0.3306 0.8138 0.4199 0.060 Uiso calc 1 . .
O O3B 0.051(3) 0.6253(9) 0.2836(3) 0.080(4) Uani d 0.37(3) A 1
O O3A 0.194(5) 0.661(2) 0.2893(2) 0.152(6) Uani d 0.63(3) A 2
H H9A -0.139(6) 0.936(4) 0.2521(11) 0.150(13) Uiso d 1 . .

loop_
_atom_site_aniso_label
_atom_site_aniso_U_11
_atom_site_aniso_U_22
_atom_site_aniso_U_33
_atom_site_aniso_U_12
_atom_site_aniso_U_13
_atom_site_aniso_U_23
O2 0.0850(11) 0.0534(8) 0.0445(10) 0.0136(6) -0.0043(7) 0.0011(6)
O1 0.0721(10) 0.0615(9) 0.0438(9) -0.0056(6) 0.0010(6) 0.0048(6)
C8 0.147(3) 0.0634(16) 0.0460(15) 0.0256(15) 0.0084(14) -0.0017(11)
C1 0.0823(16) 0.0756(14) 0.0514(14) 0.0012(11) -0.0106(12) 0.0041(10)
C9 0.183(5) 0.062(2) 0.045(2) 0.000 -0.010(2) 0.000
C2 0.0547(12) 0.0396(9) 0.0418(12) 0.0040(7) 0.0041(8) -0.0033(7)
C5 0.0602(12) 0.0424(10) 0.0380(11) 0.0083(8) -0.0005(8) -0.0023(7)
C4 0.0547(12) 0.0448(10) 0.0538(13) -0.0037(7) 0.0023(9) 0.0015(8)
C7 0.0523(12) 0.0483(10) 0.0562(13) -0.0066(8) 0.0061(9) -0.0019(8)
C6 0.0509(12) 0.0514(11) 0.0553(13) -0.0006(8) -0.0072(9) -0.0071(9)
C3 0.0529(12) 0.0471(10) 0.0497(12) -0.0045(8) -0.0054(8) -0.0016(8)
O3B 0.140(8) 0.043(5) 0.057(4) 0.026(4) 0.001(4) -0.006(2)
O3A 0.244(14) 0.158(7) 0.053(3) 0.132(9) 0.017(5) 0.002(3)

loop_
_atom_type_symbol
_atom_type_description
_atom_type_scat_dispersion_real
_atom_type_scat_dispersion_imag
_atom_type_scat_source
C C 0.0033 0.0016 'International Tables Vol C Tables 4.2.6.8 and 6.1.1.4'
H H 0.0000 0.0000 'International Tables Vol C Tables 4.2.6.8 and 6.1.1.4'
O O 0.0106 0.0060 'International Tables Vol C Tables 4.2.6.8 and 6.1.1.4'

loop_
_geom_angle_atom_site_label_1
_geom_angle_atom_site_label_2
_geom_angle_atom_site_label_3
_geom_angle_site_symmetry_1
_geom_angle_site_symmetry_3
_geom_angle
C8 O2 C5 . . 119.22(16)
C2 O1 C1 . . 117.48(15)
O3B C8 O2 . . 121.3(5)
O3A C8 O2 . . 119.4(4)
O3B C8 C9 . . 122.6(6)
O3A C8 C9 . . 125.5(5)
O2 C8 C9 . . 110.7(2)
O1 C1 H1B . . 109.5
O1 C1 H1A . . 109.5
H1B C1 H1A . . 109.5
O1 C1 H1C . . 109.5
H1B C1 H1C . . 109.5
H1A C1 H1C . . 109.5
C8 C9 C8 . 4 113.4(3)
C8 C9 H9A . . 110(2)
C8 C9 H9A 4 . 107(2)
O1 C2 C7 . . 116.00(16)
O1 C2 C3 . . 123.81(16)
C7 C2 C3 . . 120.20(18)
C6 C5 C4 . . 121.32(17)
C6 C5 O2 . . 119.70(16)
C4 C5 O2 . . 118.82(16)
C5 C4 C3 . . 119.79(17)
C5 C4 H4 . . 120.1
C3 C4 H4 . . 120.1
C2 C7 C6 . . 120.35(17)
C2 C7 H7 . . 119.8
C6 C7 H7 . . 119.8
C5 C6 C7 . . 119.19(17)
C5 C6 H6 . . 120.4
C7 C6 H6 . . 120.4
C2 C3 C4 . . 119.15(17)
C2 C3 H3 . . 120.4
C4 C3 H3 . . 120.4

loop_
_geom_bond_atom_site_label_1
_geom_bond_atom_site_label_2
_geom_bond_site_symmetry_2
_geom_bond_distance
O2 C8 . 1.316(3)
O2 C5 . 1.410(2)
O1 C2 . 1.384(2)
O1 C1 . 1.416(3)
C8 O3B . 1.176(9)
C8 O3A . 1.262(10)
C8 C9 . 1.500(3)
C1 H1B . 0.9600
C1 H1A . 0.9600
C1 H1C . 0.9600
C9 C8 4 1.500(3)
C9 H9A . 0.92(3)
C2 C7 . 1.383(3)
C2 C3 . 1.387(3)
C5 C6 . 1.372(3)
C5 C4 . 1.375(3)
C4 C3 . 1.393(3)
C4 H4 . 0.9300
C7 C6 . 1.384(3)
C7 H7 . 0.9300
C6 H6 . 0.9300
C3 H3 . 0.9300

loop_
_geom_hbond_atom_site_label_D
_geom_hbond_atom_site_label_H
_geom_hbond_atom_site_label_A
_geom_hbond_site_symmetry_A
_geom_hbond_distance_DH
_geom_hbond_distance_HA
_geom_hbond_distance_DA
_geom_hbond_angle_DHA
C9 H9A O3A 6_566 0.92(3) 2.53(3) 3.216(6) 131(3)
C4 H4 Cg1 7_655 0.93 2.99 3.6957 134
C7 H7 Cg1 7_545 0.93 2.99 3.6980 134

loop_
_geom_torsion_atom_site_label_1
_geom_torsion_atom_site_label_2
_geom_torsion_atom_site_label_3
_geom_torsion_atom_site_label_4
_geom_torsion_site_symmetry_4
_geom_torsion
C5 O2 C8 O3B . 32.7(11)
C5 O2 C8 O3A . -14.9(17)
C5 O2 C8 C9 . -172.58(17)
O3B C8 C9 C8 4 6.5(10)
O3A C8 C9 C8 4 56.1(17)
O2 C8 C9 C8 4 -147.9(3)
C1 O1 C2 C7 . 176.14(16)
C1 O1 C2 C3 . -3.8(3)
C8 O2 C5 C6 . -91.6(2)
C8 O2 C5 C4 . 92.8(2)
C6 C5 C4 C3 . -0.3(3)
O2 C5 C4 C3 . 175.19(14)
O1 C2 C7 C6 . -179.78(15)
C3 C2 C7 C6 . 0.1(3)
C4 C5 C6 C7 . 0.3(3)
O2 C5 C6 C7 . -175.16(15)
C2 C7 C6 C5 . -0.2(3)
O1 C2 C3 C4 . 179.77(16)
C7 C2 C3 C4 . -0.1(3)
C5 C4 C3 C2 . 0.2(3)

_cod_database_fobs_code 2240594
